data_7106540
loop_
_publ_author_name
'Yuan-Zhu Zhang'
'Uma P. Mallik'
'Rodolphe Clerac'
'Nigam P. Rath'
'Stephen M. Holmes'

_publ_section_title
;
 Irreversible solvent-driven conversion in cyanometalate {Fe2Ni}n (n = 2,
 3) single-molecule magnets
;
_journal_name_full Chem.Commun.
_journal_page_first 7194
_journal_paper_doi 10.1039/c1cc10679a
_journal_volume 47
_journal_year 2011
_chemical_formula_sum 'C57 H91 B2 Fe2 N23 Ni O5.5'
_chemical_formula_weight 1378.56
_chemical_name_common hexanuclear
_chemical_name_systematic
;
?
;
_space_group_IT_number 2
_symmetry_cell_setting triclinic
_symmetry_space_group_name_Hall '-P 1'
_symmetry_space_group_name_H-M 'P -1'
_atom_sites_solution_hydrogens geom
_atom_sites_solution_primary direct
_atom_sites_solution_secondary difmap
_audit_creation_method SHELXL-97
_cell_angle_alpha 102.334(5)
_cell_angle_beta 108.050(5)
_cell_angle_gamma 94.584(5)
_cell_formula_units_Z 2
_cell_length_a 12.1423(16)
_cell_length_b 17.3792(16)
_cell_length_c 17.4997(16)
_cell_measurement_reflns_used 8590
_cell_measurement_temperature 100(2)
_cell_measurement_theta_max 26.43
_cell_measurement_theta_min 2.31
_cell_volume 3387.4(6)
_computing_cell_refinement 'Bruker SAINT'
_computing_data_collection 'Bruker APEX2'
_computing_data_reduction 'Bruker SAINT'
_computing_molecular_graphics 'Bruker SHELXTL'
_computing_publication_material 'Bruker SHELXTL'
_computing_structure_refinement 'SHELXL-97 (Sheldrick, 2008)'
_computing_structure_solution 'SHELXS-97 (Sheldrick, 2008)'
_diffrn_ambient_temperature 100(2)
_diffrn_measured_fraction_theta_full 0.996
_diffrn_measured_fraction_theta_max 0.996
_diffrn_measurement_device_type 'Bruker APEX-II CCD'
_diffrn_measurement_method '\f and \w scans'
_diffrn_radiation_monochromator graphite
_diffrn_radiation_source 'fine-focus sealed tube'
_diffrn_radiation_type MoK\a
_diffrn_radiation_wavelength 0.71073
_diffrn_reflns_av_R_equivalents 0.0903
_diffrn_reflns_av_sigmaI/netI 0.0993
_diffrn_reflns_limit_h_max 14
_diffrn_reflns_limit_h_min -14
_diffrn_reflns_limit_k_max 18
_diffrn_reflns_limit_k_min -20
_diffrn_reflns_limit_l_max 20
_diffrn_reflns_limit_l_min -20
_diffrn_reflns_number 64434
_diffrn_reflns_theta_full 25.03
_diffrn_reflns_theta_max 25.03
_diffrn_reflns_theta_min 3.45
_diffrn_standards_number 0
_exptl_absorpt_coefficient_mu 0.762
_exptl_absorpt_correction_T_max 0.9444
_exptl_absorpt_correction_T_min 0.8962
_exptl_absorpt_correction_type multi-scan
_exptl_absorpt_process_details 'sadabs v2008/1'
_exptl_crystal_colour red
_exptl_crystal_density_diffrn 1.352
_exptl_crystal_density_meas ?
_exptl_crystal_density_method 'not measured'
_exptl_crystal_description Rectangular
_exptl_crystal_F_000 1456
_exptl_crystal_size_max 0.15
_exptl_crystal_size_mid 0.12
_exptl_crystal_size_min 0.08
_refine_diff_density_max 1.126
_refine_diff_density_min -0.502
_refine_diff_density_rms 0.088
_refine_ls_extinction_method none
_refine_ls_goodness_of_fit_ref 1.004
_refine_ls_hydrogen_treatment constr
_refine_ls_matrix_type full
_refine_ls_number_parameters 849
_refine_ls_number_reflns 11942
_refine_ls_number_restraints 0
_refine_ls_restrained_S_all 1.004
_refine_ls_R_factor_all 0.1006
_refine_ls_R_factor_gt 0.0484
_refine_ls_shift/su_max 0.016
_refine_ls_shift/su_mean 0.000
_refine_ls_structure_factor_coef Fsqd
_refine_ls_weighting_details 'calc w=1/[\s^2^(Fo^2^)+(0.0374P)^2^+5.1968P] where P=(Fo^2^+2Fc^2^)/3'
_refine_ls_weighting_scheme calc
_refine_ls_wR_factor_gt 0.0948
_refine_ls_wR_factor_ref 0.1146
_reflns_number_gt 7675
_reflns_number_total 11942
_reflns_threshold_expression >2sigma(I)
_cod_data_source_file c1cc10679a.txt
_cod_data_source_block h16109
_cod_depositor_comments
;
The following automatic conversions were performed:

'_exptl_crystal_density_meas' value 'no' was changed to '?' - the
value is perceived as not measured.

Automatic conversion script
Id: cif_fix_values 3008 2015-01-20 13:52:24Z robertas 
;
_cod_original_sg_symbol_H-M P-1
_cod_original_formula_sum 'C57 H91 B2 Fe2 N23 Ni O5.50'
_cod_database_code 7106540

loop_
_symmetry_equiv_pos_as_xyz
'x, y, z'
'-x, -y, -z'

loop_
_atom_site_label
_atom_site_type_symbol
_atom_site_fract_x
_atom_site_fract_y
_atom_site_fract_z
_atom_site_U_iso_or_equiv
_atom_site_adp_type
_atom_site_occupancy
_atom_site_symmetry_multiplicity
_atom_site_calc_flag
_atom_site_refinement_flags
_atom_site_disorder_assembly
_atom_site_disorder_group
Fe1 Fe 0.71999(5) 0.51230(3) 0.26405(3) 0.01224(14) Uani 1 1 d . . .
Fe2 Fe 1.12186(4) 0.93490(3) 0.34851(3) 0.00979(14) Uani 1 1 d . . .
Ni1 Ni 0.81747(4) 0.79989(3) 0.43963(3) 0.01007(13) Uani 1 1 d . . .
B1 B 0.7990(4) 0.4161(3) 0.1265(3) 0.0142(10) Uani 1 1 d . . .
H1 H 0.8247 0.3848 0.0819 0.017 Uiso 1 1 calc R . .
B2 B 1.1043(4) 0.9379(3) 0.1712(3) 0.0138(10) Uani 1 1 d . . .
H2 H 1.0986 0.9392 0.1133 0.017 Uiso 1 1 calc R . .
N1 N 0.7918(3) 0.6882(2) 0.36015(19) 0.0127(7) Uani 1 1 d . . .
N2 N 0.7440(3) 0.4811(2) 0.4346(2) 0.0236(9) Uani 1 1 d . . .
N3 N 0.4716(3) 0.5427(2) 0.2605(2) 0.0243(8) Uani 1 1 d . . .
N4 N 1.1609(3) 1.09047(19) 0.4822(2) 0.0140(7) Uani 1 1 d . . .
N5 N 1.2942(3) 0.8609(2) 0.4702(2) 0.0216(8) Uani 1 1 d . . .
N6 N 0.9366(3) 0.84711(19) 0.39738(19) 0.0130(7) Uani 1 1 d . . .
N7 N 0.9046(3) 0.45477(18) 0.20473(19) 0.0143(7) Uani 1 1 d . . .
N8 N 0.8853(3) 0.49663(18) 0.27447(19) 0.0129(7) Uani 1 1 d . . .
N9 N 0.7146(3) 0.36278(18) 0.14949(19) 0.0149(8) Uani 1 1 d . . .
N10 N 0.6677(3) 0.39631(18) 0.2086(2) 0.0140(7) Uani 1 1 d . . .
N11 N 0.7354(3) 0.48281(18) 0.09788(19) 0.0138(7) Uani 1 1 d . . .
N12 N 0.6942(3) 0.53224(18) 0.15180(19) 0.0131(7) Uani 1 1 d . . .
N13 N 1.0094(3) 0.97980(18) 0.19679(18) 0.0117(7) Uani 1 1 d . . .
N14 N 0.9997(3) 0.97889(18) 0.27260(19) 0.0116(7) Uani 1 1 d . . .
N15 N 1.2242(3) 0.97996(18) 0.23287(18) 0.0118(7) Uani 1 1 d . . .
N16 N 1.2432(3) 0.98953(18) 0.31583(19) 0.0114(7) Uani 1 1 d . . .
N17 N 1.0880(3) 0.85155(18) 0.17883(19) 0.0125(7) Uani 1 1 d . . .
N18 N 1.0979(3) 0.83876(18) 0.25539(19) 0.0107(7) Uani 1 1 d . . .
N19 N 1.1181(3) 0.72971(18) 0.59154(19) 0.0147(7) Uani 1 1 d . . .
N20 N 0.5638(3) 0.6677(2) 0.4965(2) 0.0254(9) Uani 1 1 d . . .
N21 N 0.4738(3) 0.7910(2) 0.2956(2) 0.0242(9) Uani 1 1 d . . .
N22 N 0.1454(4) 0.2019(3) 0.2331(3) 0.0466(12) Uani 1 1 d . . .
N23 N 0.7058(3) 0.8377(2) 0.1259(2) 0.0304(9) Uani 1 1 d . . .
C1 C 0.7669(3) 0.6225(2) 0.3214(2) 0.0127(9) Uani 1 1 d . . .
C2 C 0.7367(3) 0.4922(2) 0.3709(3) 0.0167(9) Uani 1 1 d . . .
C3 C 0.5639(4) 0.5301(2) 0.2602(2) 0.0174(9) Uani 1 1 d . . .
C4 C 1.1450(3) 1.0297(2) 0.4358(2) 0.0117(9) Uani 1 1 d . . .
C5 C 1.2327(3) 0.8909(2) 0.4253(2) 0.0133(9) Uani 1 1 d . . .
C6 C 1.0067(3) 0.8824(2) 0.3809(2) 0.0117(9) Uani 1 1 d . . .
C7 C 0.9910(3) 0.5224(2) 0.3334(2) 0.0146(9) Uani 1 1 d . . .
C8 C 1.0787(3) 0.4990(2) 0.3017(2) 0.0146(9) Uani 1 1 d . . .
C9 C 1.0215(3) 0.4567(2) 0.2205(3) 0.0166(9) Uani 1 1 d . . .
C10 C 1.0715(3) 0.4210(3) 0.1545(3) 0.0233(10) Uani 1 1 d . . .
H10A H 1.0496 0.3629 0.1387 0.035 Uiso 1 1 calc R . .
H10B H 1.1572 0.4349 0.1763 0.035 Uiso 1 1 calc R . .
H10C H 1.0402 0.4421 0.1058 0.035 Uiso 1 1 calc R . .
C11 C 1.2078(3) 0.5174(3) 0.3472(3) 0.0282(11) Uani 1 1 d . . .
H11A H 1.2486 0.4858 0.3144 0.042 Uiso 1 1 calc R . .
H11B H 1.2247 0.5043 0.4010 0.042 Uiso 1 1 calc R . .
H11C H 1.2349 0.5743 0.3560 0.042 Uiso 1 1 calc R . .
C12 C 1.0093(3) 0.5705(2) 0.4192(2) 0.0179(9) Uani 1 1 d . . .
H12A H 0.9377 0.5613 0.4328 0.027 Uiso 1 1 calc R . .
H12B H 1.0277 0.6273 0.4222 0.027 Uiso 1 1 calc R . .
H12C H 1.0744 0.5547 0.4589 0.027 Uiso 1 1 calc R . .
C13 C 0.5910(3) 0.3386(2) 0.2119(2) 0.0159(9) Uani 1 1 d . . .
C14 C 0.5870(3) 0.2674(2) 0.1554(2) 0.0171(9) Uani 1 1 d . . .
C15 C 0.6659(3) 0.2848(2) 0.1166(2) 0.0170(9) Uani 1 1 d . . .
C16 C 0.6965(4) 0.2326(2) 0.0487(3) 0.0251(11) Uani 1 1 d . . .
H16A H 0.6864 0.2582 0.0028 0.038 Uiso 1 1 calc R . .
H16B H 0.6450 0.1810 0.0289 0.038 Uiso 1 1 calc R . .
H16C H 0.7783 0.2245 0.0701 0.038 Uiso 1 1 calc R . .
C17 C 0.5134(4) 0.1897(2) 0.1407(3) 0.0314(11) Uani 1 1 d . . .
H17A H 0.5193 0.1522 0.0921 0.047 Uiso 1 1 calc R . .
H17B H 0.4315 0.1974 0.1308 0.047 Uiso 1 1 calc R . .
H17C H 0.5409 0.1682 0.1895 0.047 Uiso 1 1 calc R . .
C18 C 0.5166(3) 0.3500(2) 0.2663(3) 0.0207(10) Uani 1 1 d . . .
H18A H 0.5583 0.3918 0.3171 0.031 Uiso 1 1 calc R . .
H18B H 0.4999 0.3000 0.2808 0.031 Uiso 1 1 calc R . .
H18C H 0.4427 0.3657 0.2366 0.031 Uiso 1 1 calc R . .
C19 C 0.6377(3) 0.5821(2) 0.1095(2) 0.0144(9) Uani 1 1 d . . .
C20 C 0.6419(3) 0.5642(2) 0.0289(2) 0.0177(9) Uani 1 1 d . . .
C21 C 0.7054(3) 0.5018(2) 0.0242(2) 0.0160(9) Uani 1 1 d . . .
C22 C 0.7408(4) 0.4595(3) -0.0464(3) 0.0242(10) Uani 1 1 d . . .
H22A H 0.7215 0.4018 -0.0552 0.036 Uiso 1 1 calc R . .
H22B H 0.8255 0.4741 -0.0333 0.036 Uiso 1 1 calc R . .
H22C H 0.6987 0.4751 -0.0969 0.036 Uiso 1 1 calc R . .
C23 C 0.5889(4) 0.6040(3) -0.0388(3) 0.0269(11) Uani 1 1 d . . .
H23A H 0.5710 0.5661 -0.0929 0.040 Uiso 1 1 calc R . .
H23B H 0.6444 0.6501 -0.0346 0.040 Uiso 1 1 calc R . .
H23C H 0.5165 0.6217 -0.0333 0.040 Uiso 1 1 calc R . .
C24 C 0.5780(3) 0.6446(2) 0.1452(3) 0.0207(10) Uani 1 1 d . . .
H24A H 0.6310 0.6755 0.1999 0.031 Uiso 1 1 calc R . .
H24B H 0.5070 0.6193 0.1511 0.031 Uiso 1 1 calc R . .
H24C H 0.5568 0.6802 0.1083 0.031 Uiso 1 1 calc R . .
C25 C 0.9070(3) 1.0152(2) 0.2780(2) 0.0140(9) Uani 1 1 d . . .
C26 C 0.8573(3) 1.0393(2) 0.2056(2) 0.0172(9) Uani 1 1 d . . .
C27 C 0.9246(3) 1.0159(2) 0.1560(2) 0.0173(9) Uani 1 1 d . . .
C28 C 0.9124(4) 1.0258(3) 0.0717(3) 0.0277(11) Uani 1 1 d . . .
H28A H 0.9114 0.9742 0.0352 0.042 Uiso 1 1 calc R . .
H28B H 0.9788 1.0638 0.0749 0.042 Uiso 1 1 calc R . .
H28C H 0.8391 1.0459 0.0493 0.042 Uiso 1 1 calc R . .
C29 C 0.7537(4) 1.0824(3) 0.1872(3) 0.0316(12) Uani 1 1 d . . .
H29A H 0.7342 1.0894 0.1306 0.047 Uiso 1 1 calc R . .
H29B H 0.7728 1.1348 0.2268 0.047 Uiso 1 1 calc R . .
H29C H 0.6863 1.0513 0.1921 0.047 Uiso 1 1 calc R . .
C30 C 0.8634(3) 1.0234(2) 0.3499(2) 0.0184(9) Uani 1 1 d . . .
H30A H 0.9302 1.0375 0.4018 0.028 Uiso 1 1 calc R . .
H30B H 0.8172 0.9728 0.3455 0.028 Uiso 1 1 calc R . .
H30C H 0.8140 1.0654 0.3495 0.028 Uiso 1 1 calc R . .
C31 C 1.3506(3) 1.0334(2) 0.3572(2) 0.0130(9) Uani 1 1 d . . .
C32 C 1.4009(3) 1.0495(2) 0.2993(2) 0.0155(9) Uani 1 1 d . . .
C33 C 1.3194(3) 1.0153(2) 0.2219(2) 0.0153(9) Uani 1 1 d . . .
C34 C 1.3283(4) 1.0102(3) 0.1382(2) 0.0231(10) Uani 1 1 d . . .
H34A H 1.2972 0.9559 0.1033 0.035 Uiso 1 1 calc R . .
H34B H 1.4107 1.0235 0.1434 0.035 Uiso 1 1 calc R . .
H34C H 1.2829 1.0478 0.1128 0.035 Uiso 1 1 calc R . .
C35 C 1.5220(4) 1.0927(3) 0.3181(3) 0.0327(12) Uani 1 1 d . . .
H35A H 1.5572 1.0655 0.2786 0.049 Uiso 1 1 calc R . .
H35B H 1.5704 1.0932 0.3747 0.049 Uiso 1 1 calc R . .
H35C H 1.5175 1.1477 0.3134 0.049 Uiso 1 1 calc R . .
C36 C 1.4030(3) 1.0584(2) 0.4490(2) 0.0150(9) Uani 1 1 d . . .
H36A H 1.3832 1.0149 0.4724 0.022 Uiso 1 1 calc R . .
H36B H 1.3722 1.1057 0.4703 0.022 Uiso 1 1 calc R . .
H36C H 1.4885 1.0710 0.4649 0.022 Uiso 1 1 calc R . .
C37 C 1.0743(3) 0.7591(2) 0.2442(2) 0.0130(9) Uani 1 1 d . . .
C38 C 1.0493(3) 0.7212(2) 0.1607(3) 0.0178(9) Uani 1 1 d . . .
C39 C 1.0598(3) 0.7808(2) 0.1214(2) 0.0163(9) Uani 1 1 d . . .
C40 C 1.0428(4) 0.7751(3) 0.0319(2) 0.0262(11) Uani 1 1 d . . .
H40A H 1.1004 0.8153 0.0276 0.039 Uiso 1 1 calc R . .
H40B H 0.9635 0.7845 0.0040 0.039 Uiso 1 1 calc R . .
H40C H 1.0533 0.7218 0.0055 0.039 Uiso 1 1 calc R . .
C41 C 1.0151(4) 0.6327(2) 0.1217(3) 0.0313(12) Uani 1 1 d . . .
H41A H 1.0068 0.6220 0.0627 0.047 Uiso 1 1 calc R . .
H41B H 0.9403 0.6141 0.1273 0.047 Uiso 1 1 calc R . .
H41C H 1.0759 0.6046 0.1498 0.047 Uiso 1 1 calc R . .
C42 C 1.0743(3) 0.7184(2) 0.3107(2) 0.0165(9) Uani 1 1 d . . .
H42A H 1.1302 0.7503 0.3638 0.025 Uiso 1 1 calc R . .
H42B H 1.0973 0.6657 0.2974 0.025 Uiso 1 1 calc R . .
H42C H 0.9955 0.7123 0.3148 0.025 Uiso 1 1 calc R . .
C43 C 1.0462(3) 0.7657(2) 0.5421(2) 0.0166(9) Uani 1 1 d . . .
H43A H 1.0787 0.7980 0.5145 0.020 Uiso 1 1 calc R . .
C44 C 1.2422(3) 0.7370(3) 0.6012(3) 0.0245(10) Uani 1 1 d . . .
H44A H 1.2596 0.7720 0.5679 0.037 Uiso 1 1 calc R . .
H44B H 1.2617 0.6842 0.5823 0.037 Uiso 1 1 calc R . .
H44C H 1.2890 0.7597 0.6598 0.037 Uiso 1 1 calc R . .
C45 C 1.0761(4) 0.6752(3) 0.6327(3) 0.0238(10) Uani 1 1 d . . .
H45A H 0.9912 0.6730 0.6198 0.036 Uiso 1 1 calc R . .
H45B H 1.1155 0.6941 0.6929 0.036 Uiso 1 1 calc R . .
H45C H 1.0934 0.6219 0.6131 0.036 Uiso 1 1 calc R . .
C46 C 0.6637(3) 0.6917(2) 0.4871(2) 0.0162(9) Uani 1 1 d . . .
H46A H 0.7145 0.6540 0.4800 0.019 Uiso 1 1 calc R . .
C47 C 0.4796(4) 0.7212(3) 0.5037(4) 0.0470(15) Uani 1 1 d . . .
H47A H 0.5039 0.7714 0.4920 0.071 Uiso 1 1 calc R . .
H47B H 0.4762 0.7321 0.5601 0.071 Uiso 1 1 calc R . .
H47C H 0.4020 0.6964 0.4638 0.071 Uiso 1 1 calc R . .
C48 C 0.5305(4) 0.5849(3) 0.4947(3) 0.0365(13) Uani 1 1 d . . .
H48A H 0.5949 0.5554 0.4911 0.055 Uiso 1 1 calc R . .
H48B H 0.4603 0.5612 0.4464 0.055 Uiso 1 1 calc R . .
H48C H 0.5138 0.5825 0.5456 0.055 Uiso 1 1 calc R . .
C49 C 0.5805(3) 0.7756(2) 0.3266(2) 0.0170(9) Uani 1 1 d . . .
H49A H 0.5890 0.7222 0.3292 0.020 Uiso 1 1 calc R . .
C50 C 0.3718(4) 0.7290(3) 0.2650(3) 0.0391(13) Uani 1 1 d . . .
H50A H 0.3972 0.6775 0.2692 0.059 Uiso 1 1 calc R . .
H50B H 0.3285 0.7265 0.2068 0.059 Uiso 1 1 calc R . .
H50C H 0.3208 0.7411 0.2984 0.059 Uiso 1 1 calc R . .
C51 C 0.4530(4) 0.8719(3) 0.2940(3) 0.0392(13) Uani 1 1 d . . .
H51A H 0.5255 0.9093 0.3263 0.059 Uiso 1 1 calc R . .
H51B H 0.3917 0.8845 0.3181 0.059 Uiso 1 1 calc R . .
H51C H 0.4276 0.8764 0.2364 0.059 Uiso 1 1 calc R . .
C52 C 0.2058(5) 0.1864(3) 0.1852(3) 0.0466(14) Uani 1 1 d . . .
C53 C 0.1652(5) 0.1852(3) 0.3115(3) 0.0449(14) Uani 1 1 d . . .
H53A H 0.2457 0.1748 0.3329 0.067 Uiso 1 1 calc R . .
H53B H 0.1100 0.1382 0.3056 0.067 Uiso 1 1 calc R . .
H53C H 0.1534 0.2311 0.3501 0.067 Uiso 1 1 calc R . .
C54 C 0.0267(5) 0.2246(4) 0.1964(4) 0.0561(16) Uani 1 1 d . . .
H54A H 0.0106 0.2202 0.1370 0.084 Uiso 1 1 calc R . .
H54B H 0.0259 0.2796 0.2245 0.084 Uiso 1 1 calc R . .
H54C H -0.0335 0.1886 0.2037 0.084 Uiso 1 1 calc R . .
C55 C 0.6253(4) 0.8709(3) 0.1518(4) 0.0520(16) Uani 1 1 d . . .
H55A H 0.6247 0.8692 0.2056 0.062 Uiso 1 1 calc R . .
C56 C 0.7174(6) 0.8409(4) 0.0484(3) 0.076(2) Uani 1 1 d . . .
H56A H 0.6656 0.8761 0.0238 0.114 Uiso 1 1 calc R . .
H56B H 0.6958 0.7873 0.0111 0.114 Uiso 1 1 calc R . .
H56C H 0.7988 0.8618 0.0569 0.114 Uiso 1 1 calc R . .
C57 C 0.7916(4) 0.8025(3) 0.1797(3) 0.0359(12) Uani 1 1 d . . .
H57A H 0.7753 0.8058 0.2317 0.054 Uiso 1 1 calc R . .
H57B H 0.8702 0.8315 0.1919 0.054 Uiso 1 1 calc R . .
H57C H 0.7877 0.7465 0.1522 0.054 Uiso 1 1 calc R . .
O1 O 0.9393(2) 0.75998(15) 0.52937(15) 0.0140(6) Uani 1 1 d . . .
O2 O 0.6938(2) 0.76164(15) 0.48719(16) 0.0150(6) Uani 1 1 d . . .
O3 O 0.6712(2) 0.82580(15) 0.35286(16) 0.0158(6) Uani 1 1 d . . .
O4 O 0.1939(4) 0.1969(3) 0.1191(3) 0.0908(18) Uani 1 1 d . . .
O5 O 0.5511(4) 0.9039(3) 0.1109(4) 0.109(2) Uani 1 1 d . . .
O6 O 0.4494(10) 0.9769(8) -0.0073(7) 0.121(4) Uani 0.50 1 d P . .

loop_
_atom_site_aniso_label
_atom_site_aniso_U_11
_atom_site_aniso_U_22
_atom_site_aniso_U_33
_atom_site_aniso_U_23
_atom_site_aniso_U_13
_atom_site_aniso_U_12
Fe1 0.0142(3) 0.0102(3) 0.0108(3) 0.0014(2) 0.0030(2) 0.0020(2)
Fe2 0.0099(3) 0.0094(3) 0.0095(3) 0.0017(2) 0.0030(2) 0.0013(2)
Ni1 0.0097(3) 0.0088(3) 0.0110(3) 0.0008(2) 0.0037(2) 0.0002(2)
B1 0.018(2) 0.014(2) 0.011(3) 0.001(2) 0.008(2) 0.001(2)
B2 0.015(2) 0.016(2) 0.010(3) 0.002(2) 0.004(2) 0.002(2)
N1 0.0115(17) 0.0162(19) 0.0111(19) 0.0053(16) 0.0039(15) 0.0016(15)
N2 0.026(2) 0.026(2) 0.017(2) 0.0083(17) 0.0025(17) 0.0085(17)
N3 0.023(2) 0.025(2) 0.025(2) 0.0063(17) 0.0070(18) 0.0041(17)
N4 0.0165(18) 0.0113(18) 0.015(2) 0.0026(16) 0.0077(15) 0.0011(15)
N5 0.0160(18) 0.021(2) 0.026(2) 0.0099(17) 0.0021(17) -0.0007(16)
N6 0.0135(17) 0.0144(18) 0.0097(19) 0.0009(15) 0.0030(15) 0.0040(15)
N7 0.0174(18) 0.0114(17) 0.0121(19) -0.0001(14) 0.0045(15) 0.0017(14)
N8 0.0158(17) 0.0114(17) 0.0106(19) -0.0006(14) 0.0051(15) 0.0034(14)
N9 0.0165(18) 0.0121(18) 0.0118(19) -0.0006(15) 0.0014(15) 0.0011(15)
N10 0.0139(17) 0.0117(17) 0.0147(19) 0.0023(15) 0.0030(15) 0.0019(15)
N11 0.0174(18) 0.0143(18) 0.0095(19) 0.0015(15) 0.0054(15) 0.0018(15)
N12 0.0128(17) 0.0115(17) 0.0117(19) 0.0004(14) 0.0011(15) 0.0022(14)
N13 0.0137(17) 0.0153(18) 0.0058(18) 0.0020(14) 0.0037(14) 0.0004(14)
N14 0.0109(16) 0.0123(17) 0.0113(19) 0.0037(14) 0.0027(14) 0.0020(14)
N15 0.0135(17) 0.0142(17) 0.0060(19) 0.0014(14) 0.0023(14) 0.0006(14)
N16 0.0136(17) 0.0100(17) 0.0087(19) 0.0017(14) 0.0020(15) 0.0013(14)
N17 0.0125(17) 0.0157(18) 0.0101(19) 0.0011(15) 0.0065(15) 0.0017(14)
N18 0.0131(17) 0.0116(17) 0.0084(18) 0.0020(14) 0.0053(14) 0.0028(14)
N19 0.0148(17) 0.0149(18) 0.0135(19) 0.0053(15) 0.0021(15) 0.0034(15)
N20 0.022(2) 0.0137(19) 0.048(3) 0.0089(18) 0.0212(19) 0.0024(16)
N21 0.0141(18) 0.023(2) 0.031(2) 0.0019(17) 0.0038(17) 0.0065(16)
N22 0.075(3) 0.052(3) 0.043(3) 0.035(2) 0.038(3) 0.044(3)
N23 0.023(2) 0.037(2) 0.023(2) 0.0046(19) 0.0011(18) -0.0077(19)
C1 0.012(2) 0.019(2) 0.009(2) 0.0065(19) 0.0053(18) 0.0025(18)
C2 0.013(2) 0.014(2) 0.020(3) -0.0011(19) 0.0037(19) 0.0059(17)
C3 0.021(2) 0.015(2) 0.014(2) 0.0021(18) 0.0050(19) -0.0016(19)
C4 0.012(2) 0.013(2) 0.011(2) 0.0063(19) 0.0025(18) 0.0006(17)
C5 0.014(2) 0.011(2) 0.014(2) 0.0002(18) 0.0056(18) 0.0004(17)
C6 0.016(2) 0.008(2) 0.007(2) -0.0022(17) 0.0000(18) 0.0063(18)
C7 0.016(2) 0.011(2) 0.014(2) 0.0024(17) 0.0019(19) -0.0002(17)
C8 0.013(2) 0.014(2) 0.015(2) 0.0051(18) 0.0017(18) 0.0031(17)
C9 0.016(2) 0.015(2) 0.021(3) 0.0045(19) 0.0093(19) 0.0052(18)
C10 0.021(2) 0.027(2) 0.020(3) -0.001(2) 0.006(2) 0.007(2)
C11 0.019(2) 0.037(3) 0.027(3) 0.006(2) 0.007(2) 0.007(2)
C12 0.018(2) 0.019(2) 0.012(2) 0.0001(18) 0.0011(19) 0.0035(18)
C13 0.012(2) 0.016(2) 0.015(2) 0.0034(18) -0.0024(18) 0.0008(18)
C14 0.011(2) 0.016(2) 0.016(2) 0.0041(18) -0.0052(18) -0.0009(17)
C15 0.021(2) 0.013(2) 0.011(2) -0.0011(18) 0.0005(19) 0.0019(18)
C16 0.031(3) 0.016(2) 0.025(3) 0.001(2) 0.008(2) 0.001(2)
C17 0.032(3) 0.021(2) 0.038(3) 0.007(2) 0.008(2) 0.002(2)
C18 0.020(2) 0.019(2) 0.023(3) 0.0056(19) 0.008(2) -0.0011(19)
C19 0.013(2) 0.015(2) 0.011(2) 0.0030(17) -0.0001(18) -0.0024(17)
C20 0.017(2) 0.021(2) 0.007(2) 0.0020(18) -0.0043(18) -0.0069(18)
C21 0.014(2) 0.018(2) 0.012(2) 0.0016(18) 0.0016(18) -0.0056(18)
C22 0.027(2) 0.029(3) 0.016(3) 0.006(2) 0.007(2) 0.004(2)
C23 0.032(3) 0.029(3) 0.016(3) 0.008(2) 0.001(2) 0.004(2)
C24 0.022(2) 0.019(2) 0.020(2) 0.0067(19) 0.003(2) 0.0045(19)
C25 0.0103(19) 0.015(2) 0.017(2) 0.0030(18) 0.0054(18) -0.0002(17)
C26 0.018(2) 0.020(2) 0.016(2) 0.0080(19) 0.0045(19) 0.0067(18)
C27 0.014(2) 0.021(2) 0.015(2) 0.0080(19) -0.0002(18) 0.0051(18)
C28 0.024(2) 0.041(3) 0.024(3) 0.017(2) 0.009(2) 0.015(2)
C29 0.026(2) 0.045(3) 0.035(3) 0.022(2) 0.013(2) 0.022(2)
C30 0.018(2) 0.021(2) 0.017(2) 0.0042(19) 0.0058(19) 0.0066(18)
C31 0.011(2) 0.011(2) 0.013(2) 0.0031(17) -0.0006(18) 0.0024(17)
C32 0.011(2) 0.016(2) 0.019(2) 0.0050(19) 0.0051(19) -0.0027(17)
C33 0.013(2) 0.017(2) 0.019(3) 0.0076(19) 0.0081(19) -0.0003(18)
C34 0.023(2) 0.029(3) 0.018(3) 0.008(2) 0.007(2) -0.002(2)
C35 0.024(2) 0.044(3) 0.026(3) 0.008(2) 0.008(2) -0.010(2)
C36 0.012(2) 0.016(2) 0.015(2) 0.0037(18) 0.0019(18) -0.0012(17)
C37 0.0089(19) 0.013(2) 0.016(2) -0.0013(18) 0.0054(18) 0.0015(17)
C38 0.017(2) 0.015(2) 0.019(3) -0.0013(19) 0.0070(19) 0.0014(18)
C39 0.014(2) 0.019(2) 0.013(2) -0.0015(18) 0.0053(18) 0.0023(18)
C40 0.037(3) 0.024(2) 0.016(3) -0.001(2) 0.012(2) 0.000(2)
C41 0.042(3) 0.020(2) 0.029(3) -0.004(2) 0.015(2) 0.001(2)
C42 0.019(2) 0.012(2) 0.019(2) 0.0015(18) 0.0088(19) 0.0024(18)
C43 0.019(2) 0.013(2) 0.017(2) 0.0016(18) 0.0069(19) 0.0015(18)
C44 0.012(2) 0.028(3) 0.032(3) 0.012(2) 0.003(2) 0.0033(19)
C45 0.022(2) 0.025(2) 0.028(3) 0.013(2) 0.007(2) 0.005(2)
C46 0.016(2) 0.020(2) 0.012(2) 0.0023(18) 0.0054(18) 0.0029(19)
C47 0.037(3) 0.025(3) 0.097(5) 0.015(3) 0.046(3) 0.010(2)
C48 0.041(3) 0.021(3) 0.060(4) 0.015(2) 0.032(3) 0.004(2)
C49 0.020(2) 0.017(2) 0.017(2) 0.0055(19) 0.0073(19) 0.009(2)
C50 0.017(2) 0.031(3) 0.055(4) -0.001(3) 0.000(2) 0.000(2)
C51 0.031(3) 0.031(3) 0.061(4) 0.017(3) 0.015(3) 0.019(2)
C52 0.061(4) 0.060(4) 0.033(4) 0.018(3) 0.029(3) 0.019(3)
C53 0.059(4) 0.050(3) 0.033(3) 0.015(3) 0.018(3) 0.026(3)
C54 0.058(4) 0.057(4) 0.059(4) 0.019(3) 0.023(3) 0.015(3)
C55 0.030(3) 0.042(3) 0.090(5) 0.025(3) 0.021(3) 0.010(3)
C56 0.117(6) 0.067(5) 0.028(4) 0.007(3) 0.015(4) -0.025(4)
C57 0.015(2) 0.038(3) 0.046(3) 0.009(3) 0.001(2) 0.002(2)
O1 0.0145(14) 0.0138(14) 0.0139(16) 0.0042(12) 0.0043(12) 0.0036(12)
O2 0.0140(14) 0.0132(15) 0.0184(16) 0.0028(12) 0.0081(12) -0.0008(12)
O3 0.0129(14) 0.0182(15) 0.0146(16) 0.0024(12) 0.0036(12) 0.0012(13)
O4 0.077(3) 0.192(6) 0.056(3) 0.077(3) 0.050(3) 0.082(3)
O5 0.046(3) 0.085(4) 0.195(6) 0.065(4) 0.015(3) 0.028(3)
O6 0.143(12) 0.149(13) 0.069(7) 0.027(8) 0.039(9) -0.003(9)

loop_
_atom_type_symbol
_atom_type_description
_atom_type_scat_dispersion_real
_atom_type_scat_dispersion_imag
_atom_type_scat_source
C C 0.0033 0.0016 'International Tables Vol C Tables 4.2.6.8 and 6.1.1.4'
H H 0.0000 0.0000 'International Tables Vol C Tables 4.2.6.8 and 6.1.1.4'
B B 0.0013 0.0007 'International Tables Vol C Tables 4.2.6.8 and 6.1.1.4'
N N 0.0061 0.0033 'International Tables Vol C Tables 4.2.6.8 and 6.1.1.4'
O O 0.0106 0.0060 'International Tables Vol C Tables 4.2.6.8 and 6.1.1.4'
Fe Fe 0.3463 0.8444 'International Tables Vol C Tables 4.2.6.8 and 6.1.1.4'
Ni Ni 0.3393 1.1124 'International Tables Vol C Tables 4.2.6.8 and 6.1.1.4'

loop_
_geom_angle_atom_site_label_1
_geom_angle_atom_site_label_2
_geom_angle_atom_site_label_3
_geom_angle
_geom_angle_site_symmetry_1
_geom_angle_site_symmetry_3
_geom_angle_publ_flag
C1 Fe1 C2 86.49(16) . . ?
C1 Fe1 C3 85.57(16) . . ?
C2 Fe1 C3 85.44(16) . . ?
C1 Fe1 N10 177.07(15) . . ?
C2 Fe1 N10 90.92(15) . . ?
C3 Fe1 N10 92.87(15) . . ?
C1 Fe1 N12 94.24(14) . . ?
C2 Fe1 N12 177.22(14) . . ?
C3 Fe1 N12 91.94(15) . . ?
N10 Fe1 N12 88.29(13) . . ?
C1 Fe1 N8 92.44(14) . . ?
C2 Fe1 N8 92.21(14) . . ?
C3 Fe1 N8 177.00(15) . . ?
N10 Fe1 N8 89.02(12) . . ?
N12 Fe1 N8 90.44(12) . . ?
C6 Fe2 C5 85.42(15) . . ?
C6 Fe2 C4 91.80(15) . . ?
C5 Fe2 C4 89.47(16) . . ?
C6 Fe2 N16 179.39(15) . . ?
C5 Fe2 N16 94.00(14) . . ?
C4 Fe2 N16 88.00(14) . . ?
C6 Fe2 N14 90.99(14) . . ?
C5 Fe2 N14 176.27(15) . . ?
C4 Fe2 N14 89.60(14) . . ?
N16 Fe2 N14 89.58(12) . . ?
C6 Fe2 N18 89.57(14) . . ?
C5 Fe2 N18 91.90(14) . . ?
C4 Fe2 N18 178.13(14) . . ?
N16 Fe2 N18 90.64(12) . . ?
N14 Fe2 N18 89.11(12) . . ?
N6 Ni1 N4 87.17(12) . 2_776 ?
N6 Ni1 O2 174.95(12) . . ?
N4 Ni1 O2 88.02(11) 2_776 . ?
N6 Ni1 N1 93.87(12) . . ?
N4 Ni1 N1 178.77(12) 2_776 . ?
O2 Ni1 N1 90.93(11) . . ?
N6 Ni1 O1 94.92(11) . . ?
N4 Ni1 O1 92.52(11) 2_776 . ?
O2 Ni1 O1 86.81(10) . . ?
N1 Ni1 O1 88.04(11) . . ?
N6 Ni1 O3 95.44(11) . . ?
N4 Ni1 O3 90.82(11) 2_776 . ?
O2 Ni1 O3 83.10(10) . . ?
N1 Ni1 O3 88.43(11) . . ?
O1 Ni1 O3 169.25(10) . . ?
N9 B1 N11 107.6(3) . . ?
N9 B1 N7 108.6(3) . . ?
N11 B1 N7 107.8(3) . . ?
N15 B2 N17 107.9(3) . . ?
N15 B2 N13 108.2(3) . . ?
N17 B2 N13 108.0(3) . . ?
C1 N1 Ni1 170.2(3) . . ?
C4 N4 Ni1 177.1(3) . 2_776 ?
C6 N6 Ni1 171.6(3) . . ?
C9 N7 N8 109.5(3) . . ?
C9 N7 B1 131.6(3) . . ?
N8 N7 B1 119.0(3) . . ?
C7 N8 N7 106.6(3) . . ?
C7 N8 Fe1 135.7(3) . . ?
N7 N8 Fe1 117.4(2) . . ?
C15 N9 N10 109.5(3) . . ?
C15 N9 B1 131.3(3) . . ?
N10 N9 B1 119.0(3) . . ?
C13 N10 N9 106.7(3) . . ?
C13 N10 Fe1 135.5(3) . . ?
N9 N10 Fe1 117.8(2) . . ?
C21 N11 N12 110.1(3) . . ?
C21 N11 B1 131.0(3) . . ?
N12 N11 B1 118.8(3) . . ?
C19 N12 N11 106.2(3) . . ?
C19 N12 Fe1 135.8(3) . . ?
N11 N12 Fe1 117.9(2) . . ?
C27 N13 N14 109.5(3) . . ?
C27 N13 B2 131.9(3) . . ?
N14 N13 B2 118.5(3) . . ?
C25 N14 N13 106.9(3) . . ?
C25 N14 Fe2 135.5(3) . . ?
N13 N14 Fe2 117.5(2) . . ?
C33 N15 N16 109.8(3) . . ?
C33 N15 B2 131.7(3) . . ?
N16 N15 B2 118.4(3) . . ?
C31 N16 N15 107.3(3) . . ?
C31 N16 Fe2 134.8(3) . . ?
N15 N16 Fe2 117.8(2) . . ?
C39 N17 N18 109.6(3) . . ?
C39 N17 B2 131.7(3) . . ?
N18 N17 B2 118.6(3) . . ?
C37 N18 N17 106.7(3) . . ?
C37 N18 Fe2 135.6(3) . . ?
N17 N18 Fe2 117.1(2) . . ?
C43 N19 C45 122.1(3) . . ?
C43 N19 C44 121.2(3) . . ?
C45 N19 C44 116.4(3) . . ?
C46 N20 C47 121.6(3) . . ?
C46 N20 C48 121.1(3) . . ?
C47 N20 C48 117.2(3) . . ?
C49 N21 C51 121.0(4) . . ?
C49 N21 C50 121.7(4) . . ?
C51 N21 C50 117.3(3) . . ?
C52 N22 C53 127.4(5) . . ?
C52 N22 C54 117.0(4) . . ?
C53 N22 C54 114.3(4) . . ?
C55 N23 C56 121.8(5) . . ?
C55 N23 C57 120.2(4) . . ?
C56 N23 C57 117.8(5) . . ?
N1 C1 Fe1 175.3(3) . . ?
N2 C2 Fe1 178.2(4) . . ?
N3 C3 Fe1 177.6(4) . . ?
N4 C4 Fe2 172.9(3) . . ?
N5 C5 Fe2 176.2(3) . . ?
N6 C6 Fe2 176.4(3) . . ?
N8 C7 C8 109.9(3) . . ?
N8 C7 C12 123.9(3) . . ?
C8 C7 C12 126.2(3) . . ?
C9 C8 C7 105.9(3) . . ?
C9 C8 C11 127.8(4) . . ?
C7 C8 C11 126.3(4) . . ?
N7 C9 C8 108.0(3) . . ?
N7 C9 C10 122.3(4) . . ?
C8 C9 C10 129.6(4) . . ?
N10 C13 C14 110.4(4) . . ?
N10 C13 C18 124.5(4) . . ?
C14 C13 C18 125.1(4) . . ?
C15 C14 C13 105.5(3) . . ?
C15 C14 C17 127.7(4) . . ?
C13 C14 C17 126.8(4) . . ?
N9 C15 C14 108.0(3) . . ?
N9 C15 C16 122.2(4) . . ?
C14 C15 C16 129.8(4) . . ?
N12 C19 C20 110.0(3) . . ?
N12 C19 C24 123.5(4) . . ?
C20 C19 C24 126.5(4) . . ?
C21 C20 C19 105.6(3) . . ?
C21 C20 C23 126.9(4) . . ?
C19 C20 C23 127.5(4) . . ?
N11 C21 C20 108.1(3) . . ?
N11 C21 C22 122.3(4) . . ?
C20 C21 C22 129.5(4) . . ?
N14 C25 C26 109.6(3) . . ?
N14 C25 C30 123.9(3) . . ?
C26 C25 C30 126.5(3) . . ?
C27 C26 C25 105.5(3) . . ?
C27 C26 C29 128.2(4) . . ?
C25 C26 C29 126.3(4) . . ?
N13 C27 C26 108.5(3) . . ?
N13 C27 C28 122.0(4) . . ?
C26 C27 C28 129.5(4) . . ?
N16 C31 C32 108.6(3) . . ?
N16 C31 C36 124.0(3) . . ?
C32 C31 C36 127.4(3) . . ?
C33 C32 C31 106.6(3) . . ?
C33 C32 C35 126.9(4) . . ?
C31 C32 C35 126.4(4) . . ?
N15 C33 C32 107.7(3) . . ?
N15 C33 C34 122.3(3) . . ?
C32 C33 C34 129.8(3) . . ?
N18 C37 C38 109.4(3) . . ?
N18 C37 C42 125.1(3) . . ?
C38 C37 C42 125.4(3) . . ?
C39 C38 C37 106.2(3) . . ?
C39 C38 C41 127.4(4) . . ?
C37 C38 C41 126.3(4) . . ?
N17 C39 C38 108.0(3) . . ?
N17 C39 C40 122.3(4) . . ?
C38 C39 C40 129.7(4) . . ?
O1 C43 N19 124.3(4) . . ?
O2 C46 N20 122.6(4) . . ?
O3 C49 N21 124.7(4) . . ?
O4 C52 N22 131.4(5) . . ?
O5 C55 N23 124.4(6) . . ?
C43 O1 Ni1 126.3(3) . . ?
C46 O2 Ni1 125.9(3) . . ?
C49 O3 Ni1 116.5(2) . . ?

loop_
_geom_bond_atom_site_label_1
_geom_bond_atom_site_label_2
_geom_bond_distance
_geom_bond_site_symmetry_2
_geom_bond_publ_flag
Fe1 C1 1.910(4) . ?
Fe1 C2 1.927(5) . ?
Fe1 C3 1.927(4) . ?
Fe1 N10 1.997(3) . ?
Fe1 N12 2.001(3) . ?
Fe1 N8 2.004(3) . ?
Fe2 C6 1.901(4) . ?
Fe2 C5 1.920(4) . ?
Fe2 C4 1.927(4) . ?
Fe2 N16 1.983(3) . ?
Fe2 N14 1.986(3) . ?
Fe2 N18 2.000(3) . ?
Ni1 N6 2.011(3) . ?
Ni1 N4 2.039(3) 2_776 ?
Ni1 O2 2.059(2) . ?
Ni1 N1 2.068(3) . ?
Ni1 O1 2.079(2) . ?
Ni1 O3 2.100(3) . ?
B1 N9 1.529(5) . ?
B1 N11 1.530(5) . ?
B1 N7 1.533(5) . ?
B2 N15 1.528(5) . ?
B2 N17 1.538(5) . ?
B2 N13 1.541(5) . ?
N1 C1 1.159(5) . ?
N2 C2 1.149(5) . ?
N3 C3 1.161(5) . ?
N4 C4 1.147(5) . ?
N4 Ni1 2.039(3) 2_776 ?
N5 C5 1.150(5) . ?
N6 C6 1.154(4) . ?
N7 C9 1.356(5) . ?
N7 N8 1.378(4) . ?
N8 C7 1.343(5) . ?
N9 C15 1.358(5) . ?
N9 N10 1.376(4) . ?
N10 C13 1.336(5) . ?
N11 C21 1.347(5) . ?
N11 N12 1.376(4) . ?
N12 C19 1.350(5) . ?
N13 C27 1.342(5) . ?
N13 N14 1.371(4) . ?
N14 C25 1.352(5) . ?
N15 C33 1.350(5) . ?
N15 N16 1.368(4) . ?
N16 C31 1.351(5) . ?
N17 C39 1.354(5) . ?
N17 N18 1.375(4) . ?
N18 C37 1.351(5) . ?
N19 C43 1.324(5) . ?
N19 C45 1.455(5) . ?
N19 C44 1.456(5) . ?
N20 C46 1.321(5) . ?
N20 C47 1.452(5) . ?
N20 C48 1.453(5) . ?
N21 C49 1.314(5) . ?
N21 C51 1.453(5) . ?
N21 C50 1.454(5) . ?
N22 C52 1.277(6) . ?
N22 C53 1.414(6) . ?
N22 C54 1.506(6) . ?
N23 C55 1.321(6) . ?
N23 C56 1.419(6) . ?
N23 C57 1.444(5) . ?
C7 C8 1.396(5) . ?
C7 C12 1.494(5) . ?
C8 C9 1.379(5) . ?
C8 C11 1.494(5) . ?
C9 C10 1.508(5) . ?
C13 C14 1.396(5) . ?
C13 C18 1.497(6) . ?
C14 C15 1.382(6) . ?
C14 C17 1.486(5) . ?
C15 C16 1.496(5) . ?
C19 C20 1.397(5) . ?
C19 C24 1.488(5) . ?
C20 C21 1.384(6) . ?
C20 C23 1.498(5) . ?
C21 C22 1.497(6) . ?
C25 C26 1.391(5) . ?
C25 C30 1.495(5) . ?
C26 C27 1.389(6) . ?
C26 C29 1.501(5) . ?
C27 C28 1.486(5) . ?
C31 C32 1.399(5) . ?
C31 C36 1.482(5) . ?
C32 C33 1.377(5) . ?
C32 C35 1.501(5) . ?
C33 C34 1.487(5) . ?
C37 C38 1.395(5) . ?
C37 C42 1.484(5) . ?
C38 C39 1.377(5) . ?
C38 C41 1.509(5) . ?
C39 C40 1.495(5) . ?
C43 O1 1.239(4) . ?
C46 O2 1.240(4) . ?
C49 O3 1.243(4) . ?
C52 O4 1.175(6) . ?
C55 O5 1.229(6) . ?
O6 O6 1.33(2) 2_675 ?
